data_4082740
loop_
_publ_author_name
'Liu, Jun-Feng'
'Pan, Fu-Xing'
'Yao, Shuang'
'Min, Xue'
'Cui, Dongmei'
'Sun, Zhong-Ming'

_publ_section_title
;
 Syntheses, Structure, and Properties of Mixed Cp--Amidinate
 Rare-Earth-Metal(III) Complexes
;
_journal_issue 6
_journal_name_full Organometallics
_journal_page_first 1374
_journal_paper_doi 10.1021/om400856d
_journal_volume 33
_journal_year 2014
_chemical_formula_sum 'C23 H33 Er N2 Si2'
_chemical_formula_weight 560.95
_chemical_name_systematic
; 
 ? 
;
_space_group_IT_number 62
_symmetry_cell_setting orthorhombic
_symmetry_space_group_name_Hall '-P 2ac 2n'
_symmetry_space_group_name_H-M 'P n m a'
_atom_sites_solution_hydrogens geom
_atom_sites_solution_primary direct
_atom_sites_solution_secondary difmap
_audit_creation_method SHELXL-97
_cell_angle_alpha 90.00
_cell_angle_beta 90.00
_cell_angle_gamma 90.00
_cell_formula_units_Z 4
_cell_length_a 20.399(2)
_cell_length_b 12.4011(12)
_cell_length_c 10.1447(10)
_cell_measurement_temperature 293(2)
_cell_volume 2566.3(4)
_computing_structure_refinement 'SHELXL-97 (Sheldrick, 1997)'
_computing_structure_solution 'SHELXS-97 (Sheldrick, 1990)'
_diffrn_ambient_temperature 293(2)
_diffrn_measured_fraction_theta_full 0.999
_diffrn_measured_fraction_theta_max 0.999
_diffrn_radiation_monochromator graphite
_diffrn_radiation_source 'fine-focus sealed tube'
_diffrn_radiation_type MoK\a
_diffrn_radiation_wavelength 0.71073
_diffrn_reflns_av_R_equivalents 0.0528
_diffrn_reflns_av_sigmaI/netI 0.0392
_diffrn_reflns_limit_h_max 25
_diffrn_reflns_limit_h_min -23
_diffrn_reflns_limit_k_max 15
_diffrn_reflns_limit_k_min -14
_diffrn_reflns_limit_l_max 11
_diffrn_reflns_limit_l_min -12
_diffrn_reflns_number 13490
_diffrn_reflns_theta_full 26.01
_diffrn_reflns_theta_max 26.01
_diffrn_reflns_theta_min 2.24
_exptl_absorpt_coefficient_mu 3.374
_exptl_absorpt_correction_T_max 0.7453
_exptl_absorpt_correction_T_min 0.6636
_exptl_absorpt_correction_type multi-scan
_exptl_absorpt_process_details sadabs
_exptl_crystal_density_diffrn 1.452
_exptl_crystal_density_method 'not measured'
_exptl_crystal_F_000 1124
_exptl_crystal_size_max 0.24
_exptl_crystal_size_mid 0.14
_exptl_crystal_size_min 0.13
_refine_diff_density_max 0.665
_refine_diff_density_min -1.282
_refine_diff_density_rms 0.135
_refine_ls_extinction_coef 0.0655(17)
_refine_ls_extinction_expression Fc^*^=kFc[1+0.001xFc^2^\l^3^/sin(2\q)]^-1/4^
_refine_ls_extinction_method SHELXL
_refine_ls_goodness_of_fit_ref 1.089
_refine_ls_hydrogen_treatment mixed
_refine_ls_matrix_type full
_refine_ls_number_parameters 144
_refine_ls_number_reflns 2649
_refine_ls_number_restraints 0
_refine_ls_restrained_S_all 1.089
_refine_ls_R_factor_all 0.0392
_refine_ls_R_factor_gt 0.0343
_refine_ls_shift/su_max 0.000
_refine_ls_shift/su_mean 0.000
_refine_ls_structure_factor_coef Fsqd
_refine_ls_weighting_details 'calc w=1/[\s^2^(Fo^2^)+(0.0433P)^2^+1.2791P] where P=(Fo^2^+2Fc^2^)/3'
_refine_ls_weighting_scheme calc
_refine_ls_wR_factor_gt 0.0817
_refine_ls_wR_factor_ref 0.0847
_reflns_number_gt 2336
_reflns_number_total 2649
_reflns_threshold_expression >2sigma(I)
_cod_data_source_file om400856d_si_002.cif
_cod_data_source_block 8
_cod_original_cell_volume 2566.2(4)
_cod_original_sg_symbol_H-M Pnma
_cod_database_code 4082740

loop_
_symmetry_equiv_pos_as_xyz
'x, y, z'
'-x+1/2, -y, z+1/2'
'-x, y+1/2, -z'
'x+1/2, -y+1/2, -z+1/2'
'-x, -y, -z'
'x-1/2, y, -z-1/2'
'x, -y-1/2, z'
'-x-1/2, y-1/2, z-1/2'

loop_
_atom_site_label
_atom_site_type_symbol
_atom_site_fract_x
_atom_site_fract_y
_atom_site_fract_z
_atom_site_U_iso_or_equiv
_atom_site_adp_type
_atom_site_occupancy
_atom_site_symmetry_multiplicity
_atom_site_calc_flag
_atom_site_refinement_flags
Er1 Er 0.168941(11) 0.2500 0.81031(2) 0.04333(16) Uani 1 2 d S
Si1 Si 0.15451(9) 0.2500 0.44119(16) 0.0564(4) Uani 1 2 d S
Si2 Si -0.01285(9) 0.2500 0.87514(17) 0.0610(5) Uani 1 2 d S
N1 N 0.1251(2) 0.2500 0.6005(4) 0.0440(10) Uani 1 2 d S
N2 N 0.0566(2) 0.2500 0.7779(4) 0.0449(10) Uani 1 2 d S
C1 C 0.0647(2) 0.2500 0.6481(5) 0.0383(11) Uani 1 2 d S
C2 C 0.0068(3) 0.2500 0.5576(5) 0.0457(12) Uani 1 2 d S
C3 C -0.0197(3) 0.1558(5) 0.5146(7) 0.0945(19) Uani 1 1 d .
H3 H -0.0028 0.0901 0.5432 0.113 Uiso 1 1 calc R
C4 C -0.0718(4) 0.1587(9) 0.4281(8) 0.139(4) Uani 1 1 d .
H4 H -0.0900 0.0939 0.4002 0.167 Uiso 1 1 calc R
C5 C -0.0968(5) 0.2500 0.3831(10) 0.146(7) Uani 1 2 d S
H5 H -0.1308 0.2500 0.3220 0.175 Uiso 1 2 calc SR
C6 C 0.2026(6) 0.0516(6) 0.7578(8) 0.117(3) Uani 1 1 d .
H6 H 0.1999 0.0311 0.6698 0.140 Uiso 1 1 calc R
C7 C 0.1552(4) 0.0399(5) 0.8437(8) 0.0886(19) Uani 1 1 d .
H7 H 0.1141 0.0104 0.8271 0.106 Uiso 1 1 calc R
C8 C 0.1761(4) 0.0777(5) 0.9584(7) 0.104(3) Uani 1 1 d .
H8 H 0.1515 0.0783 1.0356 0.124 Uiso 1 1 calc R
C9 C 0.2372(6) 0.1147(6) 0.9484(12) 0.147(5) Uani 1 1 d .
H9 H 0.2626 0.1455 1.0146 0.177 Uiso 1 1 calc R
C10 C 0.2556(4) 0.0969(8) 0.8131(16) 0.166(6) Uani 1 1 d .
H10 H 0.2954 0.1132 0.7730 0.199 Uiso 1 1 calc R
C11 C 0.2455(4) 0.2500 0.4530(9) 0.131(4) Uani 1 2 d S
H11A H 0.2596 0.3132 0.4996 0.196 Uiso 0.50 1 d PR
H11C H 0.2641 0.2500 0.3662 0.196 Uiso 1 2 d SR
C12 C 0.1272(4) 0.1286(5) 0.3476(6) 0.103(2) Uani 1 1 d .
H12A H 0.0802 0.1286 0.3412 0.155 Uiso 1 1 calc R
H12B H 0.1414 0.0647 0.3926 0.155 Uiso 1 1 calc R
H12C H 0.1458 0.1301 0.2607 0.155 Uiso 1 1 calc R
C13 C -0.0620(6) 0.1308(10) 0.8518(13) 0.213(7) Uani 1 1 d .
H13A H -0.1066 0.1513 0.8351 0.319 Uiso 1 1 calc R
H13B H -0.0602 0.0870 0.9298 0.319 Uiso 1 1 calc R
H13C H -0.0455 0.0905 0.7782 0.319 Uiso 1 1 calc R
C14 C 0.0168(6) 0.2500 1.0448(9) 0.189(8) Uani 1 2 d S
H14A H 0.0429 0.3132 1.0601 0.284 Uiso 0.50 1 d PR
H14B H -0.0200 0.2500 1.1037 0.284 Uiso 1 2 d SR

loop_
_atom_site_aniso_label
_atom_site_aniso_U_11
_atom_site_aniso_U_22
_atom_site_aniso_U_33
_atom_site_aniso_U_23
_atom_site_aniso_U_13
_atom_site_aniso_U_12
Er1 0.0399(2) 0.0498(2) 0.0402(2) 0.000 -0.00700(9) 0.000
Si1 0.0580(9) 0.0726(11) 0.0387(8) 0.000 0.0078(7) 0.000
Si2 0.0440(9) 0.0910(13) 0.0481(9) 0.000 0.0067(7) 0.000
N1 0.044(2) 0.050(2) 0.038(2) 0.000 -0.0040(18) 0.000
N2 0.038(2) 0.058(3) 0.038(2) 0.000 -0.0002(18) 0.000
C1 0.042(3) 0.034(3) 0.038(3) 0.000 -0.008(2) 0.000
C2 0.041(3) 0.056(3) 0.040(3) 0.000 -0.007(2) 0.000
C3 0.087(4) 0.092(4) 0.105(4) -0.032(4) -0.035(4) -0.009(3)
C4 0.095(5) 0.212(11) 0.111(6) -0.059(7) -0.034(4) -0.048(6)
C5 0.061(6) 0.32(2) 0.057(6) 0.000 -0.023(4) 0.000
C6 0.181(9) 0.083(5) 0.087(5) 0.014(4) 0.036(6) 0.073(6)
C7 0.107(5) 0.053(3) 0.107(5) 0.001(3) -0.023(4) 0.003(3)
C8 0.180(9) 0.067(4) 0.064(4) 0.018(3) 0.007(4) 0.009(4)
C9 0.160(8) 0.087(5) 0.194(10) 0.050(6) -0.133(8) -0.017(5)
C10 0.065(4) 0.120(7) 0.312(18) 0.112(9) 0.044(7) 0.050(5)
C11 0.059(5) 0.253(14) 0.080(6) 0.000 0.025(4) 0.000
C12 0.145(6) 0.098(5) 0.066(3) -0.029(3) 0.015(4) 0.012(4)
C13 0.205(11) 0.227(12) 0.206(11) -0.063(10) 0.124(9) -0.150(10)
C14 0.090(7) 0.43(3) 0.052(5) 0.000 0.017(5) 0.000

loop_
_atom_type_symbol
_atom_type_description
_atom_type_scat_dispersion_real
_atom_type_scat_dispersion_imag
_atom_type_scat_source
C C 0.0033 0.0016 'International Tables Vol C Tables 4.2.6.8 and 6.1.1.4'
H H 0.0000 0.0000 'International Tables Vol C Tables 4.2.6.8 and 6.1.1.4'
N N 0.0061 0.0033 'International Tables Vol C Tables 4.2.6.8 and 6.1.1.4'
Si Si 0.0817 0.0704 'International Tables Vol C Tables 4.2.6.8 and 6.1.1.4'
Er Er -0.2586 4.9576 'International Tables Vol C Tables 4.2.6.8 and 6.1.1.4'

loop_
_geom_angle_atom_site_label_1
_geom_angle_atom_site_label_2
_geom_angle_atom_site_label_3
_geom_angle
_geom_angle_site_symmetry_1
_geom_angle_site_symmetry_3
N1 Er1 N2 59.04(16) . .
N1 Er1 C9 134.9(3) . 7_565
N2 Er1 C9 127.5(3) . 7_565
N1 Er1 C9 134.9(3) . .
N2 Er1 C9 127.5(3) . .
C9 Er1 C9 80.7(3) 7_565 .
N1 Er1 C10 105.9(4) . 7_565
N2 Er1 C10 132.5(3) . 7_565
C9 Er1 C10 32.2(3) 7_565 7_565
C9 Er1 C10 95.8(3) . 7_565
N1 Er1 C10 105.9(4) . .
N2 Er1 C10 132.5(3) . .
C9 Er1 C10 95.8(3) 7_565 .
C9 Er1 C10 32.2(3) . .
C10 Er1 C10 94.1(5) 7_565 .
N1 Er1 C6 85.1(2) . .
N2 Er1 C6 103.4(3) . .
C9 Er1 C6 125.4(3) 7_565 .
C9 Er1 C6 50.1(3) . .
C10 Er1 C6 120.8(4) 7_565 .
C10 Er1 C6 29.9(3) . .
N1 Er1 C6 85.1(2) . 7_565
N2 Er1 C6 103.4(3) . 7_565
C9 Er1 C6 50.1(3) 7_565 7_565
C9 Er1 C6 125.4(3) . 7_565
C10 Er1 C6 29.9(3) 7_565 7_565
C10 Er1 C6 120.8(4) . 7_565
C6 Er1 C6 141.1(5) . 7_565
N1 Er1 C8 123.45(18) . 7_565
N2 Er1 C8 97.9(2) . 7_565
C9 Er1 C8 29.6(3) 7_565 7_565
C9 Er1 C8 100.8(3) . 7_565
C10 Er1 C8 50.1(3) 7_565 7_565
C10 Er1 C8 123.6(4) . 7_565
C6 Er1 C8 150.8(3) . 7_565
C6 Er1 C8 48.1(2) 7_565 7_565
N1 Er1 C8 123.45(18) . .
N2 Er1 C8 97.9(2) . .
C9 Er1 C8 100.8(3) 7_565 .
C9 Er1 C8 29.6(3) . .
C10 Er1 C8 123.6(4) 7_565 .
C10 Er1 C8 50.1(3) . .
C6 Er1 C8 48.1(2) . .
C6 Er1 C8 150.8(3) 7_565 .
C8 Er1 C8 109.5(3) 7_565 .
N1 Er1 C7 94.42(16) . .
N2 Er1 C7 85.01(16) . .
C9 Er1 C7 128.8(2) 7_565 .
C9 Er1 C7 49.4(2) . .
C10 Er1 C7 142.4(4) 7_565 .
C10 Er1 C7 49.4(3) . .
C6 Er1 C7 28.9(3) . .
C6 Er1 C7 169.7(3) 7_565 .
C8 Er1 C7 137.5(3) 7_565 .
C8 Er1 C7 29.2(2) . .
N1 Er1 C7 94.42(16) . 7_565
N2 Er1 C7 85.02(16) . 7_565
C9 Er1 C7 49.4(2) 7_565 7_565
C9 Er1 C7 128.8(2) . 7_565
C10 Er1 C7 49.4(3) 7_565 7_565
C10 Er1 C7 142.4(4) . 7_565
C6 Er1 C7 169.7(3) . 7_565
C6 Er1 C7 28.9(3) 7_565 7_565
C8 Er1 C7 29.2(2) 7_565 7_565
C8 Er1 C7 137.5(3) . 7_565
C7 Er1 C7 160.8(4) . 7_565
N1 Si1 C11 106.7(3) . .
N1 Si1 C12 111.9(2) . .
C11 Si1 C12 109.4(3) . .
N1 Si1 C12 111.9(2) . 7_565
C11 Si1 C12 109.4(3) . 7_565
C12 Si1 C12 107.6(5) . 7_565
N2 Si2 C13 112.4(3) . .
N2 Si2 C13 112.4(3) . 7_565
C13 Si2 C13 110.2(10) . 7_565
N2 Si2 C14 105.5(4) . .
C13 Si2 C14 107.9(5) . .
C13 Si2 C14 107.9(5) 7_565 .
C1 N1 Si1 131.7(4) . .
C1 N1 Er1 91.4(3) . .
Si1 N1 Er1 136.9(2) . .
C1 N2 Si2 132.0(4) . .
C1 N2 Er1 91.0(3) . .
Si2 N2 Er1 137.0(2) . .
N1 C1 N2 118.5(4) . .
N1 C1 C2 120.8(5) . .
N2 C1 C2 120.7(5) . .
N1 C1 Er1 59.1(3) . .
N2 C1 Er1 59.4(3) . .
C2 C1 Er1 179.9(4) . .
C3 C2 C3 118.6(7) . 7_565
C3 C2 C1 120.7(3) . .
C3 C2 C1 120.7(3) 7_565 .
C2 C3 C4 119.2(7) . .
C5 C4 C3 122.6(9) . .
C4 C5 C4 117.7(9) 7_565 .
C7 C6 C10 111.3(9) . .
C7 C6 Er1 76.9(4) . .
C10 C6 Er1 74.4(5) . .
C6 C7 C8 107.9(8) . .
C6 C7 Er1 74.2(4) . .
C8 C7 Er1 74.3(4) . .
C7 C8 C9 110.9(8) . .
C7 C8 Er1 76.5(4) . .
C9 C8 Er1 74.2(4) . .
C8 C9 C10 105.3(8) . .
C8 C9 Er1 76.2(4) . .
C10 C9 Er1 74.0(4) . .
C6 C10 C9 104.6(7) . .
C6 C10 Er1 75.7(4) . .
C9 C10 Er1 73.8(4) . .

loop_
_geom_bond_atom_site_label_1
_geom_bond_atom_site_label_2
_geom_bond_distance
_geom_bond_site_symmetry_2
Er1 N1 2.308(4) .
Er1 N2 2.316(5) .
Er1 C9 2.591(6) 7_565
Er1 C9 2.591(6) .
Er1 C10 2.594(7) 7_565
Er1 C10 2.594(7) .
Er1 C6 2.609(6) .
Er1 C6 2.609(6) 7_565
Er1 C8 2.616(6) 7_565
Er1 C8 2.616(6) .
Er1 C7 2.642(6) .
Er1 C7 2.642(6) 7_565
Si1 N1 1.724(5) .
Si1 C11 1.859(9) .
Si1 C12 1.865(6) .
Si1 C12 1.865(6) 7_565
Si2 N2 1.726(5) .
Si2 C13 1.803(9) .
Si2 C13 1.803(9) 7_565
Si2 C14 1.825(10) .
N1 C1 1.324(7) .
N2 C1 1.327(7) .
C1 C2 1.495(7) .
C2 C3 1.359(6) .
C2 C3 1.359(6) 7_565
C3 C4 1.379(9) .
C4 C5 1.323(11) .
C5 C4 1.323(11) 7_565
C6 C7 1.311(12) .
C6 C10 1.341(15) .
C7 C8 1.325(10) .
C8 C9 1.332(12) .
C9 C10 1.440(14) .
